data_4064176
loop_
_publ_author_name
'Tiong, Pei Jen'
'Nova, Ainara'
'Groom, Laura R.'
'Schwarz, Andrew D.'
'Selby, Jonathan D.'
'Schofield, A. Daniel'
'Clot, Eric'
'Mountford, Philip'

_publ_section_title
;
 Reactions of Cyclopentadienyl&#x2212;Amidinate Titanium Hydrazides with
 CO2, CS2, and Isocyanates: Ti&#x2550;N\aCycloaddition,
 Cycloaddition&#x2212;Insertion, and Cycloaddition&#x2212;NNR2Group
 Transfer Reactions
;
_journal_issue 5
_journal_name_full Organometallics
_journal_page_first 1182
_journal_paper_doi 10.1021/om101167p
_journal_volume 30
_journal_year 2011
_chemical_formula_moiety 'C36 H52 N6 O2 Ti1'
_chemical_formula_sum 'C36 H52 N6 O2 Ti'
_chemical_formula_weight 648.75
_chemical_name_systematic
;
 Cp*Ti(MeDIPA){OC(NNMe2)N(Tol)C(NTol)CO}
;
_space_group_IT_number 14
_symmetry_cell_setting monoclinic
_symmetry_space_group_name_Hall '-P 2yn'
_symmetry_space_group_name_H-M 'P 1 21/n 1'
_atom_sites_solution_hydrogens geom
_atom_sites_solution_primary direct
_atom_sites_solution_secondary difmap
_cell_angle_alpha 90
_cell_angle_beta 102.6628(15)
_cell_angle_gamma 90
_cell_formula_units_Z 4
_cell_length_a 12.3786(4)
_cell_length_b 20.2596(7)
_cell_length_c 14.3585(6)
_cell_measurement_reflns_used 7263
_cell_measurement_temperature 150
_cell_measurement_theta_max 27
_cell_measurement_theta_min 5
_cell_volume 3513.3(2)
_computing_cell_refinement 'DENZO/SCALEPACK (Otwinowski & Minor, 1997)'
_computing_data_collection 'COLLECT (Nonius, 1997-2001).'
_computing_data_reduction 'DENZO/SCALEPACK (Otwinowski & Minor, 1997)'
_computing_molecular_graphics 'CAMERON (Watkin et al., 1996)'
_computing_publication_material 'CRYSTALS (Betteridge et al., 2003)'
_computing_structure_refinement 'CRYSTALS (Betteridge et al., 2003)'
_computing_structure_solution 'SIR92 (Altomare et al., 1994)'
_diffrn_ambient_temperature 150
_diffrn_measured_fraction_theta_full 0.989
_diffrn_measured_fraction_theta_max 0.983
_diffrn_measurement_device 'Nonius KappaCCD'
_diffrn_measurement_device_type Area
_diffrn_measurement_method \w
_diffrn_radiation_monochromator graphite
_diffrn_radiation_type 'Mo K\a'
_diffrn_radiation_wavelength 0.71073
_diffrn_reflns_av_R_equivalents 0.053
_diffrn_reflns_limit_h_max 15
_diffrn_reflns_limit_h_min -15
_diffrn_reflns_limit_k_max 25
_diffrn_reflns_limit_k_min -25
_diffrn_reflns_limit_l_max 18
_diffrn_reflns_limit_l_min -18
_diffrn_reflns_number 14521
_diffrn_reflns_theta_full 25.474
_diffrn_reflns_theta_max 27.100
_diffrn_reflns_theta_min 5.114
_diffrn_standards_number 0
_exptl_absorpt_coefficient_mu 0.283
_exptl_absorpt_correction_T_max 0.99
_exptl_absorpt_correction_T_min 0.94
_exptl_absorpt_correction_type multi-scan
_exptl_absorpt_process_details 'DENZO/SCALEPACK (Otwinowski & Minor, 1997)'
_exptl_crystal_colour orange
_exptl_crystal_density_diffrn 1.226
_exptl_crystal_density_method 'not measured'
_exptl_crystal_description plate
_exptl_crystal_F_000 1392
_exptl_crystal_size_max 0.20
_exptl_crystal_size_mid 0.20
_exptl_crystal_size_min 0.05
_refine_diff_density_max 0.28
_refine_diff_density_min -0.38
_refine_ls_extinction_method None
_refine_ls_goodness_of_fit_ref 1.1432
_refine_ls_hydrogen_treatment constr
_refine_ls_matrix_type full
_refine_ls_number_parameters 406
_refine_ls_number_reflns 4498
_refine_ls_number_restraints 0
_refine_ls_R_factor_all 0.1053
_refine_ls_R_factor_gt 0.0596
_refine_ls_shift/su_max 0.000739
_refine_ls_structure_factor_coef F
_refine_ls_weighting_details
;
 Method, part 1, Chebychev polynomial, (Watkin, 1994, Prince, 1982) 
 [weight] = 1.0/[A~0~*T~0~(x)+A~1~*T~1~(x) ... +A~n-1~]*T~n-1~(x)] 
 where A~i~ are the Chebychev coefficients listed below and x= Fcalc/Fmax 
 Method = Robust Weighting (Prince, 1982) 
 W = [weight] * [1-(deltaF/6*sigmaF)^2^]^2^ 
 A~i~ are: 
 1.04 0.975E-01 0.758 
;
_refine_ls_weighting_scheme calc
_refine_ls_wR_factor_all 0.0743
_refine_ls_wR_factor_gt 0.0522
_refine_ls_wR_factor_ref 0.0486
_reflns_limit_h_max 15
_reflns_limit_h_min -15
_reflns_limit_k_max 25
_reflns_limit_k_min 0
_reflns_limit_l_max 18
_reflns_limit_l_min 0
_reflns_number_gt 5111
_reflns_number_total 7609
_reflns_threshold_expression I>2.0\s(I)
_oxford_diffrn_Wilson_B_factor 2.07
_oxford_diffrn_Wilson_scale 9.61
_oxford_refine_ls_r_factor_ref 0.0490
_oxford_refine_ls_scale 0.3297(6)
_oxford_reflns_number_all 7609
_oxford_reflns_threshold_expression_ref I>3.0\s(I)
_cod_data_source_file om101167p_si_002.cif
_cod_data_source_block compound_35
_cod_depositor_comments
;
The following automatic conversions were performed:

'_symmetry_cell_setting' value 'Monoclinic' changed to 'monoclinic'
according to /home/saulius/struct/CIF-dictionaries/cif_core.dic
dictionary named 'cif_core.dic' version 2.4.1 from 2010-06-29.

Automatic conversion script
Id: cif_fix_values 1715 2011-07-08 13:25:40Z adriana 
;
_cod_original_sg_symbol_H-M 'P 1 21/n 1 '
_cod_original_formula_sum 'C36 H52 N6 O2 Ti1'
_cod_database_code 4064176

loop_
_symmetry_equiv_pos_as_xyz
x,y,z
-x,-y,-z
-x+1/2,y+1/2,-z+1/2
x+1/2,-y+1/2,z+1/2

loop_
_atom_site_label
_atom_site_type_symbol
_atom_site_fract_x
_atom_site_fract_y
_atom_site_fract_z
_atom_site_U_iso_or_equiv
_atom_site_occupancy
_atom_site_adp_type
_atom_site_refinement_flags_posn
Ti1 Ti 0.73051(4) 0.70927(2) 0.88848(3) 0.0238 1.0000 Uani .
N1 N 0.43336(18) 0.60917(11) 0.83914(17) 0.0323 1.0000 Uani .
N2 N 0.38843(19) 0.65442(12) 0.89992(18) 0.0363 1.0000 Uani .
N3 N 0.67773(17) 0.80687(10) 0.85360(15) 0.0261 1.0000 Uani .
N4 N 0.82079(17) 0.76288(10) 0.80836(16) 0.0278 1.0000 Uani .
N5 N 0.57594(16) 0.58800(10) 0.76442(15) 0.0265 1.0000 Uani .
N6 N 0.72075(17) 0.54891(11) 0.70381(16) 0.0303 1.0000 Uani .
O1 O 0.57865(14) 0.68399(8) 0.85324(13) 0.0281 1.0000 Uani .
O2 O 0.75354(13) 0.63009(8) 0.81989(12) 0.0252 1.0000 Uani .
C1 C 0.3374(3) 0.61254(17) 0.9607(3) 0.0516 1.0000 Uani .
C2 C 0.3046(3) 0.69434(16) 0.8404(3) 0.0504 1.0000 Uani .
C3 C 0.52673(19) 0.62894(12) 0.82348(18) 0.0249 1.0000 Uani .
C4 C 0.6892(2) 0.58875(12) 0.76250(18) 0.0248 1.0000 Uani .
C5 C 0.51290(18) 0.53153(12) 0.71927(19) 0.0240 1.0000 Uani .
C6 C 0.4686(2) 0.53221(13) 0.62332(19) 0.0280 1.0000 Uani .
C7 C 0.4100(2) 0.47768(13) 0.5790(2) 0.0322 1.0000 Uani .
C8 C 0.3957(2) 0.42243(13) 0.6323(2) 0.0332 1.0000 Uani .
C9 C 0.4410(2) 0.42349(13) 0.7291(2) 0.0387 1.0000 Uani .
C10 C 0.4997(2) 0.47704(13) 0.7732(2) 0.0330 1.0000 Uani .
C11 C 0.3291(2) 0.36384(14) 0.5865(3) 0.0469 1.0000 Uani .
C12 C 0.8345(2) 0.54153(12) 0.7054(2) 0.0267 1.0000 Uani .
C13 C 0.9106(2) 0.51869(12) 0.78522(19) 0.0283 1.0000 Uani .
C14 C 1.0207(2) 0.50878(13) 0.7824(2) 0.0301 1.0000 Uani .
C15 C 1.0588(2) 0.51943(13) 0.6994(2) 0.0302 1.0000 Uani .
C16 C 0.9820(2) 0.53998(13) 0.6190(2) 0.0325 1.0000 Uani .
C17 C 0.8718(2) 0.55040(13) 0.6213(2) 0.0308 1.0000 Uani .
C18 C 1.1784(2) 0.50682(16) 0.6966(3) 0.0440 1.0000 Uani .
C19 C 0.7511(2) 0.81401(13) 0.79949(19) 0.0276 1.0000 Uani .
C20 C 0.7579(2) 0.87338(13) 0.7377(2) 0.0369 1.0000 Uani .
C21 C 0.5763(2) 0.84748(13) 0.8378(2) 0.0305 1.0000 Uani .
C22 C 0.4996(2) 0.82941(15) 0.7433(2) 0.0367 1.0000 Uani .
C23 C 0.5162(2) 0.83898(17) 0.9181(2) 0.0427 1.0000 Uani .
C24 C 0.8913(2) 0.75178(13) 0.7392(2) 0.0313 1.0000 Uani .
C25 C 0.8226(2) 0.72810(14) 0.6433(2) 0.0352 1.0000 Uani .
C26 C 0.9828(2) 0.70265(14) 0.7786(2) 0.0325 1.0000 Uani .
C27 C 0.7650(2) 0.64676(14) 1.02818(19) 0.0336 1.0000 Uani .
C28 C 0.8708(2) 0.66288(14) 1.01171(19) 0.0327 1.0000 Uani .
C29 C 0.8845(2) 0.73180(14) 1.02075(18) 0.0322 1.0000 Uani .
C30 C 0.7881(2) 0.75848(14) 1.04638(19) 0.0340 1.0000 Uani .
C31 C 0.7155(2) 0.70609(15) 1.05159(18) 0.0342 1.0000 Uani .
C32 C 0.7149(3) 0.57930(15) 1.0265(2) 0.0467 1.0000 Uani .
C33 C 0.9560(2) 0.61480(15) 0.9934(2) 0.0406 1.0000 Uani .
C34 C 0.9849(2) 0.77222(16) 1.0182(2) 0.0435 1.0000 Uani .
C35 C 0.7791(3) 0.82946(15) 1.0747(2) 0.0443 1.0000 Uani .
C36 C 0.6066(3) 0.71018(19) 1.0812(2) 0.0477 1.0000 Uani .
H11 H 0.3065 0.6394 1.0026 0.0638 1.0000 Uiso R
H12 H 0.3923 0.5845 0.9971 0.0638 1.0000 Uiso R
H13 H 0.2807 0.5865 0.9227 0.0638 1.0000 Uiso R
H21 H 0.2743 0.7243 0.8788 0.0593 1.0000 Uiso R
H22 H 0.3369 0.7184 0.7966 0.0593 1.0000 Uiso R
H23 H 0.2476 0.6667 0.8062 0.0593 1.0000 Uiso R
H61 H 0.4778 0.5700 0.5868 0.0359 1.0000 Uiso R
H71 H 0.3803 0.4781 0.5121 0.0394 1.0000 Uiso R
H91 H 0.4320 0.3860 0.7663 0.0446 1.0000 Uiso R
H101 H 0.5302 0.4767 0.8400 0.0424 1.0000 Uiso R
H131 H 0.8868 0.5098 0.8425 0.0367 1.0000 Uiso R
H141 H 1.0716 0.4944 0.8382 0.0371 1.0000 Uiso R
H161 H 1.0059 0.5467 0.5612 0.0407 1.0000 Uiso R
H171 H 0.8211 0.5640 0.5649 0.0392 1.0000 Uiso R
H181 H 1.1881 0.5169 0.6343 0.0527 1.0000 Uiso R
H182 H 1.2257 0.5340 0.7419 0.0527 1.0000 Uiso R
H183 H 1.1961 0.4618 0.7105 0.0527 1.0000 Uiso R
H201 H 0.8167 0.8678 0.7057 0.0442 1.0000 Uiso R
H202 H 0.7705 0.9120 0.7761 0.0442 1.0000 Uiso R
H203 H 0.6899 0.8777 0.6921 0.0442 1.0000 Uiso R
H211 H 0.5969 0.8925 0.8353 0.0389 1.0000 Uiso R
H221 H 0.4350 0.8561 0.7336 0.0466 1.0000 Uiso R
H222 H 0.5364 0.8364 0.6926 0.0466 1.0000 Uiso R
H223 H 0.4794 0.7843 0.7448 0.0466 1.0000 Uiso R
H231 H 0.4517 0.8658 0.9066 0.0518 1.0000 Uiso R
H232 H 0.5636 0.8515 0.9768 0.0518 1.0000 Uiso R
H233 H 0.4956 0.7940 0.9213 0.0518 1.0000 Uiso R
H241 H 0.9247 0.7926 0.7293 0.0390 1.0000 Uiso R
H251 H 0.8689 0.7218 0.5993 0.0432 1.0000 Uiso R
H252 H 0.7675 0.7601 0.6187 0.0432 1.0000 Uiso R
H253 H 0.7880 0.6875 0.6526 0.0432 1.0000 Uiso R
H261 H 1.0278 0.6965 0.7335 0.0425 1.0000 Uiso R
H262 H 1.0271 0.7186 0.8368 0.0425 1.0000 Uiso R
H263 H 0.9502 0.6618 0.7897 0.0425 1.0000 Uiso R
H331 H 1.0196 0.6382 0.9849 0.0479 1.0000 Uiso R
H332 H 0.9762 0.5856 1.0462 0.0479 1.0000 Uiso R
H333 H 0.9262 0.5901 0.9374 0.0479 1.0000 Uiso R
H351 H 0.7084 0.8364 1.0887 0.0548 1.0000 Uiso R
H352 H 0.8351 0.8392 1.1296 0.0548 1.0000 Uiso R
H353 H 0.7872 0.8575 1.0237 0.0548 1.0000 Uiso R
H361 H 0.5906 0.7548 1.0932 0.0577 1.0000 Uiso R
H362 H 0.6101 0.6848 1.1374 0.0577 1.0000 Uiso R
H363 H 0.5499 0.6932 1.0313 0.0577 1.0000 Uiso R
H321 H 0.7581 0.5493 0.9990 0.0538 1.0000 Uiso R
H322 H 0.6414 0.5802 0.9890 0.0538 1.0000 Uiso R
H323 H 0.7141 0.5659 1.0897 0.0538 1.0000 Uiso R
H341 H 1.0122 0.7913 1.0793 0.0504 1.0000 Uiso R
H342 H 1.0398 0.7441 1.0027 0.0504 1.0000 Uiso R
H343 H 0.9664 0.8060 0.9715 0.0504 1.0000 Uiso R
H111 H 0.3446 0.3272 0.6286 0.0561 1.0000 Uiso R
H112 H 0.2524 0.3740 0.5752 0.0561 1.0000 Uiso R
H113 H 0.3488 0.3536 0.5279 0.0561 1.0000 Uiso R

loop_
_atom_site_aniso_label
_atom_site_aniso_U_11
_atom_site_aniso_U_22
_atom_site_aniso_U_33
_atom_site_aniso_U_23
_atom_site_aniso_U_13
_atom_site_aniso_U_12
Ti1 0.0235(2) 0.0238(2) 0.0239(2) -0.0001(2) 0.00488(16) -0.00122(19)
N1 0.0254(11) 0.0336(12) 0.0403(13) -0.0094(10) 0.0124(10) -0.0015(9)
N2 0.0284(12) 0.0378(13) 0.0472(15) -0.0101(11) 0.0181(11) 0.0004(10)
N3 0.0288(11) 0.0219(11) 0.0283(11) -0.0021(8) 0.0078(9) 0.0003(8)
N4 0.0282(11) 0.0232(10) 0.0332(12) -0.0004(9) 0.0094(9) -0.0002(9)
N5 0.0195(10) 0.0274(11) 0.0332(12) -0.0039(9) 0.0073(9) -0.0031(8)
N6 0.0219(11) 0.0289(11) 0.0400(13) -0.0061(10) 0.0069(10) -0.0006(9)
O1 0.0244(8) 0.0256(9) 0.0364(10) -0.0029(8) 0.0110(8) -0.0026(7)
O2 0.0215(8) 0.0244(9) 0.0288(10) -0.0035(7) 0.0034(7) -0.0006(7)
C1 0.061(2) 0.052(2) 0.052(2) -0.0072(16) 0.0315(17) -0.0053(16)
C2 0.0444(17) 0.0409(18) 0.070(2) -0.0065(16) 0.0223(17) 0.0068(14)
C3 0.0212(12) 0.0238(12) 0.0290(14) 0.0001(10) 0.0038(10) 0.0034(9)
C4 0.0227(12) 0.0240(12) 0.0262(13) 0.0032(10) 0.0021(10) 0.0008(10)
C5 0.0147(11) 0.0223(12) 0.0364(15) -0.0036(10) 0.0087(10) 0.0010(9)
C6 0.0254(13) 0.0251(13) 0.0348(15) 0.0003(11) 0.0092(11) -0.0002(10)
C7 0.0234(13) 0.0349(15) 0.0378(15) -0.0078(12) 0.0060(11) -0.0010(11)
C8 0.0189(12) 0.0262(13) 0.0552(18) -0.0066(12) 0.0100(12) 0.0021(10)
C9 0.0302(15) 0.0243(14) 0.063(2) 0.0115(13) 0.0132(14) 0.0013(11)
C10 0.0273(13) 0.0347(15) 0.0376(16) 0.0049(12) 0.0080(12) 0.0048(11)
C11 0.0267(14) 0.0295(15) 0.084(2) -0.0117(15) 0.0107(15) -0.0025(11)
C12 0.0226(12) 0.0193(12) 0.0393(15) -0.0082(10) 0.0092(11) -0.0024(9)
C13 0.0303(13) 0.0238(13) 0.0313(14) -0.0046(11) 0.0080(11) -0.0004(10)
C14 0.0238(13) 0.0274(13) 0.0371(15) -0.0024(11) 0.0021(11) 0.0010(10)
C15 0.0215(12) 0.0267(13) 0.0441(16) -0.0068(12) 0.0107(12) -0.0012(10)
C16 0.0355(15) 0.0300(14) 0.0365(16) -0.0042(11) 0.0176(13) -0.0013(11)
C17 0.0287(14) 0.0293(14) 0.0331(15) -0.0011(11) 0.0042(11) 0.0009(10)
C18 0.0293(15) 0.0459(18) 0.060(2) -0.0066(15) 0.0166(14) 0.0000(13)
C19 0.0270(13) 0.0243(12) 0.0308(14) 0.0000(10) 0.0053(11) -0.0017(10)
C20 0.0375(15) 0.0263(14) 0.0499(18) 0.0090(12) 0.0158(14) 0.0040(11)
C21 0.0297(13) 0.0270(13) 0.0354(15) -0.0010(11) 0.0082(11) 0.0026(10)
C22 0.0304(14) 0.0415(16) 0.0387(16) 0.0039(13) 0.0088(12) 0.0044(12)
C23 0.0347(15) 0.0512(19) 0.0431(17) -0.0083(14) 0.0107(13) 0.0100(13)
C24 0.0356(15) 0.0267(14) 0.0352(15) 0.0002(11) 0.0155(12) -0.0014(11)
C25 0.0360(14) 0.0365(15) 0.0366(15) 0.0010(12) 0.0152(12) 0.0027(12)
C26 0.0280(13) 0.0329(14) 0.0392(15) 0.0014(12) 0.0127(11) -0.0005(11)
C27 0.0398(16) 0.0357(15) 0.0242(14) 0.0044(11) 0.0042(12) -0.0044(12)
C28 0.0349(14) 0.0382(15) 0.0218(13) 0.0036(11) -0.0003(11) 0.0014(11)
C29 0.0301(14) 0.0398(15) 0.0236(14) -0.0003(11) -0.0006(11) -0.0019(11)
C30 0.0367(15) 0.0382(15) 0.0242(14) -0.0030(11) 0.0005(11) -0.0009(12)
C31 0.0364(14) 0.0422(15) 0.0231(13) 0.0014(12) 0.0049(11) -0.0027(13)
C32 0.056(2) 0.0407(17) 0.0410(18) 0.0137(14) 0.0046(15) -0.0068(14)
C33 0.0382(16) 0.0435(17) 0.0361(16) -0.0005(13) -0.0007(13) 0.0065(13)
C34 0.0357(15) 0.0506(19) 0.0410(17) -0.0023(14) 0.0014(13) -0.0081(13)
C35 0.0535(19) 0.0423(17) 0.0326(16) -0.0103(13) -0.0001(14) -0.0012(14)
C36 0.0456(17) 0.067(2) 0.0352(16) 0.0055(16) 0.0188(13) -0.0007(17)

loop_
_atom_type_symbol
_atom_type_scat_dispersion_real
_atom_type_scat_dispersion_imag
_atom_type_scat_Cromer_Mann_a1
_atom_type_scat_Cromer_Mann_b1
_atom_type_scat_Cromer_Mann_a2
_atom_type_scat_Cromer_Mann_b2
_atom_type_scat_Cromer_Mann_a3
_atom_type_scat_Cromer_Mann_b3
_atom_type_scat_Cromer_Mann_a4
_atom_type_scat_Cromer_Mann_b4
_atom_type_scat_Cromer_Mann_c
_atom_type_scat_source
C 0.0033 0.0016 2.3100 20.8439 1.0200 10.2075 1.5886 0.5687 0.8650 51.6512 0.2156 'International Tables Vol C 4.2.6.8 and 6.1.1.4'
Ti 0.2776 0.4457 9.7595 7.8508 7.3558 0.5000 1.6991 35.6338 1.9021 116.1050 1.2807 'International Tables Vol C 4.2.6.8 and 6.1.1.4'
O 0.0106 0.0060 3.0485 13.2771 2.2868 5.7011 1.5463 0.3239 0.8670 32.9089 0.2508 'International Tables Vol C 4.2.6.8 and 6.1.1.4'
N 0.0061 0.0033 12.2126 0.0057 3.1322 9.8933 2.0125 28.9975 1.1663 0.5826 -11.5290 'International Tables Vol C 4.2.6.8 and 6.1.1.4'
H 0.0000 0.0000 0.4930 10.5109 0.3229 26.1257 0.1402 3.1424 0.0408 57.7998 0.0030 'International Tables Vol C 4.2.6.8 and 6.1.1.4'

loop_
_geom_angle_atom_site_label_1
_geom_angle_atom_site_label_2
_geom_angle_atom_site_label_3
_geom_angle
_geom_angle_publ_flag
N3 Ti1 N4 63.54(8) yes
N3 Ti1 O1 87.29(8) yes
N4 Ti1 O1 127.76(9) yes
N3 Ti1 O2 136.80(8) yes
N4 Ti1 O2 89.68(8) yes
O1 Ti1 O2 83.63(7) yes
N3 Ti1 C27 134.64(9) yes
N4 Ti1 C27 137.84(9) yes
O1 Ti1 C27 93.81(9) yes
O2 Ti1 C27 88.16(9) yes
N3 Ti1 C28 133.12(9) yes
N4 Ti1 C28 102.96(9) yes
O1 Ti1 C28 127.35(9) yes
O2 Ti1 C28 83.47(9) yes
C27 Ti1 C28 35.02(10) yes
N3 Ti1 C29 99.16(9) yes
N4 Ti1 C29 84.79(9) yes
O1 Ti1 C29 145.06(9) yes
O2 Ti1 C29 112.14(9) yes
C27 Ti1 C29 57.53(10) yes
N3 Ti1 C30 81.34(9) yes
N4 Ti1 C30 102.60(9) yes
O1 Ti1 C30 115.30(9) yes
O2 Ti1 C30 140.08(9) yes
C27 Ti1 C30 57.34(10) yes
N3 Ti1 C31 99.87(9) yes
N4 Ti1 C31 136.34(9) yes
O1 Ti1 C31 88.21(9) yes
O2 Ti1 C31 121.86(9) yes
C27 Ti1 C31 35.04(10) yes
C28 Ti1 C29 34.09(10) yes
C28 Ti1 C30 56.88(10) yes
C29 Ti1 C30 34.23(10) yes
C28 Ti1 C31 57.50(10) yes
C29 Ti1 C31 56.87(9) yes
C30 Ti1 C31 33.79(10) yes
N2 N1 C3 112.6(2) yes
N1 N2 C1 105.4(2) yes
N1 N2 C2 108.5(2) yes
C1 N2 C2 109.4(3) yes
Ti1 N3 C19 91.43(15) yes
Ti1 N3 C21 140.18(17) yes
C19 N3 C21 121.2(2) yes
Ti1 N4 C19 92.51(16) yes
Ti1 N4 C24 139.66(17) yes
C19 N4 C24 121.2(2) yes
C3 N5 C4 124.5(2) yes
C3 N5 C5 117.94(19) yes
C4 N5 C5 116.03(19) yes
C4 N6 C12 120.1(2) yes
Ti1 O1 C3 134.38(15) yes
Ti1 O2 C4 135.27(15) yes
N2 C1 H11 109.4 no
N2 C1 H12 109.0 no
H11 C1 H12 109.5 no
N2 C1 H13 110.0 no
H11 C1 H13 109.5 no
H12 C1 H13 109.5 no
N2 C2 H21 109.8 no
N2 C2 H22 109.2 no
H21 C2 H22 109.5 no
N2 C2 H23 109.4 no
H21 C2 H23 109.5 no
H22 C2 H23 109.5 no
N5 C3 O1 116.7(2) yes
N5 C3 N1 116.3(2) yes
O1 C3 N1 127.0(2) yes
N5 C4 O2 117.6(2) yes
N5 C4 N6 116.9(2) yes
O2 C4 N6 125.5(2) yes
N5 C5 C6 119.9(2) yes
N5 C5 C10 119.8(2) yes
C6 C5 C10 120.2(2) yes
C5 C6 C7 120.3(2) yes
C5 C6 H61 119.6 no
C7 C6 H61 120.0 no
C6 C7 C8 120.2(3) yes
C6 C7 H71 120.1 no
C8 C7 H71 119.7 no
C7 C8 C9 118.0(2) yes
C7 C8 C11 121.2(3) yes
C9 C8 C11 120.8(3) yes
C8 C9 C10 122.1(3) yes
C8 C9 H91 118.9 no
C10 C9 H91 119.0 no
C9 C10 C5 119.1(3) yes
C9 C10 H101 120.6 no
C5 C10 H101 120.3 no
C8 C11 H111 108.8 no
C8 C11 H112 109.5 no
H111 C11 H112 109.5 no
C8 C11 H113 109.6 no
H111 C11 H113 109.7 no
H112 C11 H113 109.7 no
N6 C12 C13 122.7(2) yes
N6 C12 C17 119.4(2) yes
C13 C12 C17 117.6(2) yes
C12 C13 C14 121.0(2) yes
C12 C13 H131 119.5 no
C14 C13 H131 119.4 no
C13 C14 C15 121.5(3) yes
C13 C14 H141 119.5 no
C15 C14 H141 119.0 no
C14 C15 C16 117.4(2) yes
C14 C15 C18 121.0(3) yes
C16 C15 C18 121.6(3) yes
C15 C16 C17 121.5(3) yes
C15 C16 H161 118.8 no
C17 C16 H161 119.7 no
C12 C17 C16 120.9(3) yes
C12 C17 H171 119.5 no
C16 C17 H171 119.5 no
C15 C18 H181 108.5 no
C15 C18 H182 110.1 no
H181 C18 H182 109.5 no
C15 C18 H183 109.8 no
H181 C18 H183 109.5 no
H182 C18 H183 109.5 no
N4 C19 N3 111.7(2) yes
N4 C19 C20 123.8(2) yes
N3 C19 C20 124.4(2) yes
C19 C20 H201 109.7 no
C19 C20 H202 109.8 no
H201 C20 H202 109.5 no
C19 C20 H203 108.9 no
H201 C20 H203 109.5 no
H202 C20 H203 109.5 no
N3 C21 C22 110.3(2) yes
N3 C21 C23 111.3(2) yes
C22 C21 C23 109.7(2) yes
N3 C21 H211 108.3 no
C22 C21 H211 108.5 no
C23 C21 H211 108.6 no
C21 C22 H221 109.5 no
C21 C22 H222 109.8 no
H221 C22 H222 109.5 no
C21 C22 H223 109.1 no
H221 C22 H223 109.5 no
H222 C22 H223 109.5 no
C21 C23 H231 109.7 no
C21 C23 H232 109.5 no
H231 C23 H232 109.5 no
C21 C23 H233 109.2 no
H231 C23 H233 109.5 no
H232 C23 H233 109.5 no
N4 C24 C25 111.0(2) yes
N4 C24 C26 110.6(2) yes
C25 C24 C26 110.6(2) yes
N4 C24 H241 108.0 no
C25 C24 H241 108.2 no
C26 C24 H241 108.2 no
C24 C25 H251 110.0 no
C24 C25 H252 109.4 no
H251 C25 H252 109.5 no
C24 C25 H253 108.9 no
H251 C25 H253 109.5 no
H252 C25 H253 109.5 no
C24 C26 H261 109.4 no
C24 C26 H262 110.1 no
H261 C26 H262 109.5 no
C24 C26 H263 108.9 no
H261 C26 H263 109.5 no
H262 C26 H263 109.5 no
Ti1 C27 C28 74.54(15) yes
Ti1 C27 C31 74.77(15) yes
C28 C27 C31 107.8(2) yes
Ti1 C27 C32 118.96(19) yes
C28 C27 C32 126.9(3) yes
C31 C27 C32 125.2(3) yes
Ti1 C28 C27 70.45(15) yes
Ti1 C28 C29 74.38(15) yes
C27 C28 C29 108.0(2) yes
Ti1 C28 C33 123.48(19) yes
C27 C28 C33 126.1(3) yes
C29 C28 C33 125.8(3) yes
Ti1 C29 C28 71.53(15) yes
Ti1 C29 C30 73.46(15) yes
C28 C29 C30 108.0(2) yes
Ti1 C29 C34 126.85(19) yes
C28 C29 C34 128.6(3) yes
C30 C29 C34 123.0(3) yes
Ti1 C30 C29 72.31(15) yes
Ti1 C30 C31 71.33(15) yes
C29 C30 C31 108.0(3) yes
Ti1 C30 C35 128.21(19) yes
C29 C30 C35 123.1(3) yes
C31 C30 C35 128.4(3) yes
Ti1 C31 C27 70.20(15) yes
Ti1 C31 C30 74.88(16) yes
C27 C31 C30 108.2(2) yes
Ti1 C31 C36 122.88(19) yes
C27 C31 C36 125.0(3) yes
C30 C31 C36 126.8(3) yes
C27 C32 H321 108.8 no
C27 C32 H322 109.4 no
H321 C32 H322 109.5 no
C27 C32 H323 109.6 no
H321 C32 H323 109.8 no
H322 C32 H323 109.8 no
C28 C33 H331 109.4 no
C28 C33 H332 109.6 no
H331 C33 H332 109.5 no
C28 C33 H333 109.4 no
H331 C33 H333 109.5 no
H332 C33 H333 109.5 no
C29 C34 H341 109.2 no
C29 C34 H342 108.6 no
H341 C34 H342 109.5 no
C29 C34 H343 109.8 no
H341 C34 H343 109.9 no
H342 C34 H343 109.9 no
C30 C35 H351 108.9 no
C30 C35 H352 109.8 no
H351 C35 H352 109.5 no
C30 C35 H353 109.7 no
H351 C35 H353 109.5 no
H352 C35 H353 109.5 no
C31 C36 H361 109.8 no
C31 C36 H362 109.5 no
H361 C36 H362 109.5 no
C31 C36 H363 109.1 no
H361 C36 H363 109.5 no
H362 C36 H363 109.5 no

loop_
_geom_bond_atom_site_label_1
_geom_bond_atom_site_label_2
_geom_bond_distance
_geom_bond_publ_flag
Ti1 N3 2.108(2) yes
Ti1 N4 2.077(2) yes
Ti1 O1 1.9065(17) yes
Ti1 O2 1.9359(17) yes
Ti1 C27 2.331(3) yes
Ti1 C28 2.384(3) yes
Ti1 C29 2.421(3) yes
Ti1 C30 2.436(3) yes
Ti1 C31 2.391(3) yes
N1 N2 1.457(3) yes
N1 C3 1.289(3) yes
N2 C1 1.457(4) yes
N2 C2 1.439(4) yes
N3 C19 1.326(3) yes
N3 C21 1.476(3) yes
N4 C19 1.336(3) yes
N4 C24 1.477(3) yes
N5 C3 1.416(3) yes
N5 C4 1.408(3) yes
N5 C5 1.455(3) yes
N6 C4 1.288(3) yes
N6 C12 1.412(3) yes
O1 C3 1.311(3) yes
O2 C4 1.314(3) yes
C1 H11 0.950 no
C1 H12 0.950 no
C1 H13 0.950 no
C2 H21 0.950 no
C2 H22 0.950 no
C2 H23 0.950 no
C5 C6 1.367(4) yes
C5 C10 1.379(4) yes
C6 C7 1.396(4) yes
C6 H61 0.950 no
C7 C8 1.389(4) yes
C7 H71 0.950 no
C8 C9 1.380(4) yes
C8 C11 1.511(4) yes
C9 C10 1.380(4) yes
C9 H91 0.950 no
C10 H101 0.950 no
C11 H111 0.950 no
C11 H112 0.950 no
C11 H113 0.950 no
C12 C13 1.394(4) yes
C12 C17 1.395(4) yes
C13 C14 1.387(4) yes
C13 H131 0.950 no
C14 C15 1.390(4) yes
C14 H141 0.950 no
C15 C16 1.390(4) yes
C15 C18 1.511(4) yes
C16 C17 1.388(4) yes
C16 H161 0.950 no
C17 H171 0.950 no
C18 H181 0.950 no
C18 H182 0.950 no
C18 H183 0.950 no
C19 C20 1.508(4) yes
C20 H201 0.950 no
C20 H202 0.950 no
C20 H203 0.950 no
C21 C22 1.521(4) yes
C21 C23 1.513(4) yes
C21 H211 0.950 no
C22 H221 0.950 no
C22 H222 0.950 no
C22 H223 0.950 no
C23 H231 0.950 no
C23 H232 0.950 no
C23 H233 0.950 no
C24 C25 1.528(4) yes
C24 C26 1.521(4) yes
C24 H241 0.950 no
C25 H251 0.950 no
C25 H252 0.950 no
C25 H253 0.950 no
C26 H261 0.950 no
C26 H262 0.950 no
C26 H263 0.950 no
C27 C28 1.419(4) yes
C27 C31 1.422(4) yes
C27 C32 1.499(4) yes
C28 C29 1.409(4) yes
C28 C33 1.500(4) yes
C29 C30 1.429(4) yes
C29 C34 1.496(4) yes
C30 C31 1.403(4) yes
C30 C35 1.505(4) yes
C31 C36 1.502(4) yes
C32 H321 0.950 no
C32 H322 0.950 no
C32 H323 0.950 no
C33 H331 0.950 no
C33 H332 0.950 no
C33 H333 0.950 no
C34 H341 0.950 no
C34 H342 0.950 no
C34 H343 0.950 no
C35 H351 0.950 no
C35 H352 0.950 no
C35 H353 0.950 no
C36 H361 0.950 no
C36 H362 0.950 no
C36 H363 0.950 no
